data_4070133
loop_
_publ_author_name
'Kong, Yong'
'Ren, Hongping'
'Xu, Shansheng'
'Song, Haibin'
'Liu, Binyuan'
'Wang, Baiquan'

_publ_section_title
;
 Synthesis, Structures, and Norbornene Polymerization Behavior of
 Bis(aryloxide-N-heterocyclic carbene) Palladium Complexes
;
_journal_issue 20
_journal_name_full Organometallics
_journal_page_first 5934
_journal_paper_doi 10.1021/om900625r
_journal_volume 28
_journal_year 2009
_chemical_formula_sum 'C37 H52 Cl2 N4 O2 Pd'
_chemical_formula_weight 762.13
_chemical_name_systematic
; 
 ? 
;
_space_group_IT_number 14
_symmetry_cell_setting monoclinic
_symmetry_space_group_name_Hall '-P 2yn'
_symmetry_space_group_name_H-M 'P 1 21/n 1'
_atom_sites_solution_hydrogens geom
_atom_sites_solution_primary direct
_atom_sites_solution_secondary difmap
_audit_creation_method SHELXL-97
_cell_angle_alpha 90.00
_cell_angle_beta 116.84(3)
_cell_angle_gamma 90.00
_cell_formula_units_Z 4
_cell_length_a 13.554(3)
_cell_length_b 22.249(4)
_cell_length_c 14.084(3)
_cell_measurement_reflns_used 9508
_cell_measurement_temperature 113(2)
_cell_measurement_theta_max 27.9
_cell_measurement_theta_min 1.9
_cell_volume 3789.7(17)
_computing_cell_refinement crystalclear
_computing_data_collection crystalclear
_computing_data_reduction crystalclear
_computing_molecular_graphics 'Bruker SHELXTL'
_computing_publication_material 'Bruker SHELXTL'
_computing_structure_refinement 'SHELXL-97 (Sheldrick, 1997)'
_computing_structure_solution 'SHELXS-97 (Sheldrick, 1990)'
_diffrn_ambient_temperature 113(2)
_diffrn_detector_area_resol_mean 7.31
_diffrn_measured_fraction_theta_full 0.997
_diffrn_measured_fraction_theta_max 0.997
_diffrn_measurement_device_type 'Rigaku Saturn'
_diffrn_measurement_method '\w scans'
_diffrn_radiation_monochromator confocal
_diffrn_radiation_source 'rotating anode'
_diffrn_radiation_type MoK\a
_diffrn_radiation_wavelength 0.71073
_diffrn_reflns_av_R_equivalents 0.0482
_diffrn_reflns_av_sigmaI/netI 0.0491
_diffrn_reflns_limit_h_max 16
_diffrn_reflns_limit_h_min -17
_diffrn_reflns_limit_k_max 29
_diffrn_reflns_limit_k_min -29
_diffrn_reflns_limit_l_max 18
_diffrn_reflns_limit_l_min -18
_diffrn_reflns_number 27416
_diffrn_reflns_theta_full 27.88
_diffrn_reflns_theta_max 27.88
_diffrn_reflns_theta_min 1.86
_diffrn_standards_decay_% 0
_diffrn_standards_interval_count 0
_diffrn_standards_interval_time 0
_diffrn_standards_number 0
_exptl_absorpt_coefficient_mu 0.667
_exptl_absorpt_correction_T_max 0.9243
_exptl_absorpt_correction_T_min 0.8894
_exptl_absorpt_correction_type multi-scan
_exptl_absorpt_process_details crystalclear
_exptl_crystal_density_diffrn 1.336
_exptl_crystal_density_method 'not measured'
_exptl_crystal_F_000 1592
_exptl_crystal_size_max 0.18
_exptl_crystal_size_mid 0.16
_exptl_crystal_size_min 0.12
_refine_diff_density_max 0.922
_refine_diff_density_min -0.870
_refine_diff_density_rms 0.085
_refine_ls_extinction_method none
_refine_ls_goodness_of_fit_ref 1.059
_refine_ls_hydrogen_treatment constr
_refine_ls_matrix_type full
_refine_ls_number_parameters 429
_refine_ls_number_reflns 9004
_refine_ls_number_restraints 0
_refine_ls_restrained_S_all 1.059
_refine_ls_R_factor_all 0.0473
_refine_ls_R_factor_gt 0.0392
_refine_ls_shift/su_max 0.002
_refine_ls_shift/su_mean 0.000
_refine_ls_structure_factor_coef Fsqd
_refine_ls_weighting_details 'calc w=1/[\s^2^(Fo^2^)+(0.0431P)^2^+2.2540P] where P=(Fo^2^+2Fc^2^)/3'
_refine_ls_weighting_scheme calc
_refine_ls_wR_factor_gt 0.0921
_refine_ls_wR_factor_ref 0.0963
_reflns_number_gt 7802
_reflns_number_total 9004
_reflns_threshold_expression >2sigma(I)
_cod_data_source_file om900625r_si_001.cif
_cod_data_source_block r80512c
_cod_depositor_comments
;
The following automatic conversions were performed:

'_symmetry_cell_setting' value 'Monoclinic' changed to 'monoclinic'
according to /home/saulius/struct/CIF-dictionaries/cif_core.dic
dictionary named 'cif_core.dic' version 2.4.2 from 2011-04-26.

Automatic conversion script
Id: cif_fix_values 1715 2011-07-08 13:25:40Z adriana 
;
_cod_original_cell_volume 3789.4(13)
_cod_original_sg_symbol_H-M P2(1)/n
_cod_database_code 4070133

loop_
_symmetry_equiv_pos_as_xyz
'x, y, z'
'-x+1/2, y+1/2, -z+1/2'
'-x, -y, -z'
'x-1/2, -y-1/2, z-1/2'

loop_
_atom_site_label
_atom_site_type_symbol
_atom_site_fract_x
_atom_site_fract_y
_atom_site_fract_z
_atom_site_U_iso_or_equiv
_atom_site_adp_type
_atom_site_occupancy
_atom_site_symmetry_multiplicity
_atom_site_calc_flag
_atom_site_refinement_flags
Pd1 Pd 0.324230(12) 0.193323(7) 0.254899(13) 0.01336(6) Uani 1 1 d .
O1 O 0.33228(12) 0.18567(7) 0.11586(12) 0.0158(3) Uani 1 1 d .
O2 O 0.32282(12) 0.19732(6) 0.39780(12) 0.0156(3) Uani 1 1 d .
N1 N 0.11352(14) 0.15525(8) 0.07347(14) 0.0148(4) Uani 1 1 d .
N2 N 0.07339(14) 0.21443(8) 0.17111(15) 0.0170(4) Uani 1 1 d .
N3 N 0.54638(14) 0.19087(8) 0.43849(15) 0.0150(4) Uani 1 1 d .
N4 N 0.55525(15) 0.24653(8) 0.31816(15) 0.0185(4) Uani 1 1 d .
C1 C 0.28148(16) 0.13930(9) 0.05189(17) 0.0149(4) Uani 1 1 d .
C2 C 0.33158(16) 0.10802(10) -0.00364(17) 0.0152(4) Uani 1 1 d .
C3 C 0.27474(17) 0.06016(10) -0.06950(18) 0.0172(4) Uani 1 1 d .
H3 H 0.3091 0.0394 -0.1056 0.021 Uiso 1 1 calc R
C4 C 0.16969(17) 0.04079(10) -0.08567(18) 0.0163(4) Uani 1 1 d .
C5 C 0.12005(17) 0.07255(10) -0.03472(17) 0.0168(4) Uani 1 1 d .
H5 H 0.0485 0.0612 -0.0445 0.020 Uiso 1 1 calc R
C6 C 0.17377(16) 0.12105(10) 0.03097(17) 0.0150(4) Uani 1 1 d .
C7 C 0.44497(17) 0.12816(10) 0.00704(18) 0.0166(4) Uani 1 1 d .
C8 C 0.53326(17) 0.12406(11) 0.12347(19) 0.0212(5) Uani 1 1 d .
H8A H 0.5437 0.0819 0.1462 0.032 Uiso 1 1 calc R
H8B H 0.5092 0.1472 0.1685 0.032 Uiso 1 1 calc R
H8C H 0.6032 0.1404 0.1301 0.032 Uiso 1 1 calc R
C9 C 0.43674(19) 0.19305(10) -0.0337(2) 0.0211(5) Uani 1 1 d .
H9A H 0.5095 0.2063 -0.0243 0.032 Uiso 1 1 calc R
H9B H 0.4115 0.2195 0.0066 0.032 Uiso 1 1 calc R
H9C H 0.3839 0.1946 -0.1094 0.032 Uiso 1 1 calc R
C10 C 0.48448(18) 0.08965(11) -0.0592(2) 0.0219(5) Uani 1 1 d .
H10A H 0.4925 0.0478 -0.0349 0.033 Uiso 1 1 calc R
H10B H 0.5560 0.1047 -0.0507 0.033 Uiso 1 1 calc R
H10C H 0.4303 0.0918 -0.1343 0.033 Uiso 1 1 calc R
C11 C 0.11428(18) -0.01320(10) -0.15792(18) 0.0182(5) Uani 1 1 d .
C12 C 0.1884(2) -0.06882(11) -0.1158(2) 0.0298(6) Uani 1 1 d .
H12A H 0.1524 -0.1033 -0.1617 0.045 Uiso 1 1 calc R
H12B H 0.2004 -0.0775 -0.0432 0.045 Uiso 1 1 calc R
H12C H 0.2596 -0.0612 -0.1157 0.045 Uiso 1 1 calc R
C13 C 0.0963(2) 0.00060(12) -0.2710(2) 0.0281(6) Uani 1 1 d .
H13A H 0.0490 0.0361 -0.2979 0.042 Uiso 1 1 calc R
H13B H 0.0607 -0.0339 -0.3172 0.042 Uiso 1 1 calc R
H13C H 0.1678 0.0084 -0.2703 0.042 Uiso 1 1 calc R
C14 C 0.0018(2) -0.02813(12) -0.1623(2) 0.0279(6) Uani 1 1 d .
H14A H -0.0485 0.0060 -0.1924 0.042 Uiso 1 1 calc R
H14B H 0.0114 -0.0363 -0.0902 0.042 Uiso 1 1 calc R
H14C H -0.0294 -0.0637 -0.2070 0.042 Uiso 1 1 calc R
C15 C 0.00031(17) 0.16709(10) 0.01888(19) 0.0186(5) Uani 1 1 d .
H15 H -0.0498 0.1519 -0.0490 0.022 Uiso 1 1 calc R
C16 C -0.02390(18) 0.20381(10) 0.08040(19) 0.0192(5) Uani 1 1 d .
H16 H -0.0947 0.2196 0.0647 0.023 Uiso 1 1 calc R
C17 C 0.15873(17) 0.18503(9) 0.16750(18) 0.0154(4) Uani 1 1 d .
C18 C 0.0828(2) 0.25598(11) 0.2555(2) 0.0240(5) Uani 1 1 d .
H18A H 0.1598 0.2574 0.3105 0.036 Uiso 1 1 calc R
H18B H 0.0356 0.2421 0.2871 0.036 Uiso 1 1 calc R
H18C H 0.0593 0.2962 0.2254 0.036 Uiso 1 1 calc R
C19 C 0.39225(17) 0.16072(9) 0.47368(17) 0.0150(4) Uani 1 1 d .
C20 C 0.35849(17) 0.12831(10) 0.54074(17) 0.0164(4) Uani 1 1 d .
C21 C 0.43354(18) 0.08830(10) 0.61612(18) 0.0189(5) Uani 1 1 d .
H21 H 0.4097 0.0666 0.6601 0.023 Uiso 1 1 calc R
C22 C 0.54107(18) 0.07859(10) 0.63012(18) 0.0190(5) Uani 1 1 d .
C23 C 0.57544(18) 0.11335(10) 0.56902(18) 0.0194(5) Uani 1 1 d .
H23 H 0.6490 0.1094 0.5780 0.023 Uiso 1 1 calc R
C24 C 0.50416(17) 0.15389(10) 0.49480(17) 0.0157(4) Uani 1 1 d .
C25 C 0.24073(18) 0.13594(10) 0.52892(19) 0.0189(5) Uani 1 1 d .
C26 C 0.21973(19) 0.20186(11) 0.5467(2) 0.0225(5) Uani 1 1 d .
H26A H 0.1432 0.2065 0.5351 0.034 Uiso 1 1 calc R
H26B H 0.2323 0.2275 0.4967 0.034 Uiso 1 1 calc R
H26C H 0.2703 0.2136 0.6198 0.034 Uiso 1 1 calc R
C27 C 0.15670(18) 0.11503(11) 0.41748(19) 0.0227(5) Uani 1 1 d .
H27A H 0.1647 0.0717 0.4108 0.034 Uiso 1 1 calc R
H27B H 0.1702 0.1363 0.3636 0.034 Uiso 1 1 calc R
H27C H 0.0816 0.1238 0.4071 0.034 Uiso 1 1 calc R
C28 C 0.2204(2) 0.09832(12) 0.6093(2) 0.0291(6) Uani 1 1 d .
H28A H 0.2343 0.0559 0.6013 0.044 Uiso 1 1 calc R
H28B H 0.1435 0.1034 0.5965 0.044 Uiso 1 1 calc R
H28C H 0.2702 0.1117 0.6817 0.044 Uiso 1 1 calc R
C29 C 0.6202(2) 0.03242(11) 0.70912(19) 0.0260(5) Uani 1 1 d .
C30 C 0.5627(3) -0.00772(15) 0.7561(3) 0.0506(9) Uani 1 1 d .
H30A H 0.5316 0.0171 0.7935 0.076 Uiso 1 1 calc R
H30B H 0.6164 -0.0360 0.8063 0.076 Uiso 1 1 calc R
H30C H 0.5033 -0.0301 0.6989 0.076 Uiso 1 1 calc R
C31 C 0.7151(3) 0.06614(15) 0.7998(2) 0.0508(10) Uani 1 1 d .
H31A H 0.6849 0.0917 0.8371 0.076 Uiso 1 1 calc R
H31B H 0.7541 0.0911 0.7703 0.076 Uiso 1 1 calc R
H31C H 0.7667 0.0371 0.8499 0.076 Uiso 1 1 calc R
C32 C 0.6688(2) -0.00809(12) 0.6520(2) 0.0303(6) Uani 1 1 d .
H32A H 0.7153 -0.0391 0.7012 0.045 Uiso 1 1 calc R
H32B H 0.7134 0.0163 0.6280 0.045 Uiso 1 1 calc R
H32C H 0.6085 -0.0272 0.5905 0.045 Uiso 1 1 calc R
C33 C 0.65243(17) 0.21520(10) 0.48228(19) 0.0196(5) Uani 1 1 d .
H33 H 0.7100 0.2085 0.5520 0.023 Uiso 1 1 calc R
C34 C 0.65724(18) 0.25000(10) 0.4066(2) 0.0218(5) Uani 1 1 d .
H34 H 0.7191 0.2728 0.4126 0.026 Uiso 1 1 calc R
C35 C 0.48670(17) 0.21010(10) 0.33759(18) 0.0163(4) Uani 1 1 d .
C36 C 0.5250(2) 0.28123(11) 0.2215(2) 0.0272(5) Uani 1 1 d .
H36A H 0.4487 0.2717 0.1702 0.041 Uiso 1 1 calc R
H36B H 0.5749 0.2711 0.1907 0.041 Uiso 1 1 calc R
H36C H 0.5310 0.3242 0.2384 0.041 Uiso 1 1 calc R
Cl1 Cl 0.84017(8) 0.16601(4) 0.34904(9) 0.0633(3) Uani 1 1 d .
Cl2 Cl 0.84018(10) 0.08057(6) 0.50516(9) 0.0861(4) Uani 1 1 d .
C37 C 0.7664(2) 0.10953(14) 0.3762(3) 0.0437(8) Uani 1 1 d .
H37A H 0.7498 0.0766 0.3240 0.052 Uiso 1 1 calc R
H37B H 0.6952 0.1261 0.3679 0.052 Uiso 1 1 calc R

loop_
_atom_site_aniso_label
_atom_site_aniso_U_11
_atom_site_aniso_U_22
_atom_site_aniso_U_33
_atom_site_aniso_U_23
_atom_site_aniso_U_13
_atom_site_aniso_U_12
Pd1 0.01202(9) 0.01462(9) 0.01280(10) 0.00058(6) 0.00504(7) -0.00045(5)
O1 0.0143(7) 0.0179(7) 0.0150(8) -0.0003(6) 0.0064(6) -0.0028(5)
O2 0.0141(7) 0.0184(8) 0.0137(8) 0.0012(6) 0.0059(6) 0.0029(5)
N1 0.0117(8) 0.0173(9) 0.0147(9) 0.0021(7) 0.0053(7) 0.0003(6)
N2 0.0151(8) 0.0177(9) 0.0177(10) 0.0010(7) 0.0069(7) 0.0032(7)
N3 0.0123(8) 0.0179(9) 0.0151(10) -0.0035(7) 0.0065(7) -0.0008(6)
N4 0.0195(9) 0.0188(9) 0.0205(10) -0.0045(7) 0.0119(8) -0.0062(7)
C1 0.0144(9) 0.0162(10) 0.0125(11) 0.0042(8) 0.0047(8) 0.0011(7)
C2 0.0133(9) 0.0170(10) 0.0148(11) 0.0041(8) 0.0058(8) 0.0011(7)
C3 0.0171(10) 0.0191(10) 0.0161(11) 0.0009(8) 0.0083(9) 0.0011(8)
C4 0.0155(9) 0.0182(10) 0.0143(11) -0.0002(8) 0.0060(8) -0.0022(8)
C5 0.0135(9) 0.0206(11) 0.0159(11) 0.0021(8) 0.0062(8) -0.0022(8)
C6 0.0128(9) 0.0181(10) 0.0145(11) 0.0017(8) 0.0064(8) 0.0008(7)
C7 0.0136(9) 0.0200(11) 0.0177(11) 0.0008(8) 0.0082(9) -0.0009(8)
C8 0.0146(10) 0.0269(12) 0.0198(12) 0.0003(9) 0.0058(9) -0.0001(8)
C9 0.0195(10) 0.0205(11) 0.0245(13) 0.0030(9) 0.0108(10) -0.0013(8)
C10 0.0175(10) 0.0264(12) 0.0255(13) -0.0021(9) 0.0130(10) -0.0007(9)
C11 0.0192(10) 0.0198(11) 0.0170(11) -0.0024(8) 0.0094(9) -0.0041(8)
C12 0.0310(12) 0.0217(12) 0.0322(15) -0.0040(10) 0.0104(11) -0.0012(10)
C13 0.0331(13) 0.0306(13) 0.0203(13) -0.0048(10) 0.0119(11) -0.0100(10)
C14 0.0262(12) 0.0295(13) 0.0310(15) -0.0111(11) 0.0155(11) -0.0125(10)
C15 0.0123(9) 0.0207(11) 0.0203(12) 0.0019(9) 0.0052(9) 0.0005(8)
C16 0.0141(9) 0.0201(11) 0.0230(12) 0.0046(9) 0.0081(9) 0.0018(8)
C17 0.0146(9) 0.0167(10) 0.0152(11) 0.0023(8) 0.0071(8) 0.0010(7)
C18 0.0251(11) 0.0246(12) 0.0227(13) 0.0000(9) 0.0110(10) 0.0069(9)
C19 0.0157(9) 0.0152(10) 0.0120(10) -0.0029(8) 0.0044(8) 0.0012(7)
C20 0.0157(9) 0.0177(10) 0.0147(11) -0.0022(8) 0.0061(8) 0.0008(8)
C21 0.0231(10) 0.0192(11) 0.0156(11) 0.0005(8) 0.0098(9) 0.0024(8)
C22 0.0223(10) 0.0199(11) 0.0142(11) -0.0004(8) 0.0077(9) 0.0063(8)
C23 0.0170(10) 0.0227(11) 0.0170(11) -0.0045(9) 0.0062(9) 0.0029(8)
C24 0.0152(9) 0.0188(10) 0.0123(11) -0.0040(8) 0.0055(8) -0.0014(8)
C25 0.0176(10) 0.0205(11) 0.0204(12) 0.0023(9) 0.0102(9) 0.0005(8)
C26 0.0219(11) 0.0272(12) 0.0217(13) -0.0013(9) 0.0126(10) 0.0033(9)
C27 0.0170(10) 0.0251(12) 0.0243(13) -0.0009(10) 0.0077(9) -0.0035(9)
C28 0.0244(11) 0.0359(14) 0.0311(15) 0.0099(11) 0.0162(11) 0.0023(10)
C29 0.0296(12) 0.0290(13) 0.0178(12) 0.0071(10) 0.0091(10) 0.0156(10)
C30 0.059(2) 0.0508(19) 0.058(2) 0.0376(16) 0.0404(18) 0.0354(16)
C31 0.0510(18) 0.055(2) 0.0205(15) -0.0050(13) -0.0071(14) 0.0263(15)
C32 0.0371(14) 0.0274(13) 0.0280(14) 0.0046(10) 0.0161(12) 0.0141(11)
C33 0.0137(9) 0.0244(11) 0.0209(12) -0.0088(9) 0.0081(9) -0.0017(8)
C34 0.0170(10) 0.0232(11) 0.0272(13) -0.0109(9) 0.0118(10) -0.0069(8)
C35 0.0162(9) 0.0173(10) 0.0175(11) -0.0030(8) 0.0095(9) -0.0017(8)
C36 0.0324(13) 0.0259(12) 0.0249(13) 0.0016(10) 0.0145(11) -0.0093(10)
Cl1 0.0609(5) 0.0499(5) 0.0979(8) -0.0319(5) 0.0524(5) -0.0105(4)
Cl2 0.0804(7) 0.1029(9) 0.0620(7) 0.0122(6) 0.0207(6) 0.0376(7)
C37 0.0372(15) 0.0439(17) 0.0457(19) -0.0157(14) 0.0150(14) 0.0015(13)

loop_
_atom_type_symbol
_atom_type_description
_atom_type_scat_dispersion_real
_atom_type_scat_dispersion_imag
_atom_type_scat_source
C C 0.0033 0.0016 'International Tables Vol C Tables 4.2.6.8 and 6.1.1.4'
H H 0.0000 0.0000 'International Tables Vol C Tables 4.2.6.8 and 6.1.1.4'
N N 0.0061 0.0033 'International Tables Vol C Tables 4.2.6.8 and 6.1.1.4'
O O 0.0106 0.0060 'International Tables Vol C Tables 4.2.6.8 and 6.1.1.4'
Cl Cl 0.1484 0.1585 'International Tables Vol C Tables 4.2.6.8 and 6.1.1.4'
Pd Pd -0.9988 1.0072 'International Tables Vol C Tables 4.2.6.8 and 6.1.1.4'

loop_
_geom_angle_atom_site_label_1
_geom_angle_atom_site_label_2
_geom_angle_atom_site_label_3
_geom_angle
C35 Pd1 O1 93.04(8)
C35 Pd1 C17 174.38(9)
O1 Pd1 C17 86.14(8)
C35 Pd1 O2 85.14(8)
O1 Pd1 O2 176.74(6)
C17 Pd1 O2 95.94(8)
C1 O1 Pd1 118.81(14)
C19 O2 Pd1 116.72(13)
C17 N1 C15 110.21(19)
C17 N1 C6 125.29(17)
C15 N1 C6 124.26(18)
C17 N2 C16 111.03(19)
C17 N2 C18 125.04(19)
C16 N2 C18 123.77(19)
C35 N3 C33 110.58(19)
C35 N3 C24 124.57(18)
C33 N3 C24 124.73(19)
C35 N4 C34 110.5(2)
C35 N4 C36 125.41(19)
C34 N4 C36 123.9(2)
O1 C1 C6 122.1(2)
O1 C1 C2 121.17(19)
C6 C1 C2 116.64(19)
C3 C2 C1 118.72(19)
C3 C2 C7 120.9(2)
C1 C2 C7 120.32(19)
C2 C3 C4 123.9(2)
C2 C3 H3 118.1
C4 C3 H3 118.1
C5 C4 C3 117.1(2)
C5 C4 C11 122.59(19)
C3 C4 C11 120.3(2)
C4 C5 C6 120.7(2)
C4 C5 H5 119.6
C6 C5 H5 119.6
C5 C6 C1 122.8(2)
C5 C6 N1 117.64(18)
C1 C6 N1 119.44(19)
C10 C7 C8 107.41(18)
C10 C7 C9 106.51(19)
C8 C7 C9 110.14(18)
C10 C7 C2 112.68(18)
C8 C7 C2 110.41(19)
C9 C7 C2 109.58(17)
C7 C8 H8A 109.5
C7 C8 H8B 109.5
H8A C8 H8B 109.5
C7 C8 H8C 109.5
H8A C8 H8C 109.5
H8B C8 H8C 109.5
C7 C9 H9A 109.5
C7 C9 H9B 109.5
H9A C9 H9B 109.5
C7 C9 H9C 109.5
H9A C9 H9C 109.5
H9B C9 H9C 109.5
C7 C10 H10A 109.5
C7 C10 H10B 109.5
H10A C10 H10B 109.5
C7 C10 H10C 109.5
H10A C10 H10C 109.5
H10B C10 H10C 109.5
C13 C11 C4 109.49(19)
C13 C11 C12 109.4(2)
C4 C11 C12 109.65(18)
C13 C11 C14 108.29(19)
C4 C11 C14 112.10(19)
C12 C11 C14 107.8(2)
C11 C12 H12A 109.5
C11 C12 H12B 109.5
H12A C12 H12B 109.5
C11 C12 H12C 109.5
H12A C12 H12C 109.5
H12B C12 H12C 109.5
C11 C13 H13A 109.5
C11 C13 H13B 109.5
H13A C13 H13B 109.5
C11 C13 H13C 109.5
H13A C13 H13C 109.5
H13B C13 H13C 109.5
C11 C14 H14A 109.5
C11 C14 H14B 109.5
H14A C14 H14B 109.5
C11 C14 H14C 109.5
H14A C14 H14C 109.5
H14B C14 H14C 109.5
C16 C15 N1 106.8(2)
C16 C15 H15 126.6
N1 C15 H15 126.6
C15 C16 N2 107.06(19)
C15 C16 H16 126.5
N2 C16 H16 126.5
N2 C17 N1 104.89(18)
N2 C17 Pd1 131.83(17)
N1 C17 Pd1 121.84(16)
N2 C18 H18A 109.5
N2 C18 H18B 109.5
H18A C18 H18B 109.5
N2 C18 H18C 109.5
H18A C18 H18C 109.5
H18B C18 H18C 109.5
O2 C19 C24 122.3(2)
O2 C19 C20 121.36(19)
C24 C19 C20 116.27(19)
C21 C20 C19 118.9(2)
C21 C20 C25 120.9(2)
C19 C20 C25 120.20(19)
C22 C21 C20 123.9(2)
C22 C21 H21 118.1
C20 C21 H21 118.1
C23 C22 C21 116.6(2)
C23 C22 C29 120.2(2)
C21 C22 C29 123.2(2)
C22 C23 C24 121.0(2)
C22 C23 H23 119.5
C24 C23 H23 119.5
C23 C24 C19 122.9(2)
C23 C24 N3 118.35(19)
C19 C24 N3 118.75(19)
C28 C25 C26 107.0(2)
C28 C25 C27 106.98(19)
C26 C25 C27 110.44(19)
C28 C25 C20 112.64(19)
C26 C25 C20 110.34(18)
C27 C25 C20 109.35(19)
C25 C26 H26A 109.5
C25 C26 H26B 109.5
H26A C26 H26B 109.5
C25 C26 H26C 109.5
H26A C26 H26C 109.5
H26B C26 H26C 109.5
C25 C27 H27A 109.5
C25 C27 H27B 109.5
H27A C27 H27B 109.5
C25 C27 H27C 109.5
H27A C27 H27C 109.5
H27B C27 H27C 109.5
C25 C28 H28A 109.5
C25 C28 H28B 109.5
H28A C28 H28B 109.5
C25 C28 H28C 109.5
H28A C28 H28C 109.5
H28B C28 H28C 109.5
C30 C29 C31 109.0(3)
C30 C29 C22 112.4(2)
C31 C29 C22 108.9(2)
C30 C29 C32 107.9(2)
C31 C29 C32 109.0(2)
C22 C29 C32 109.6(2)
C29 C30 H30A 109.5
C29 C30 H30B 109.5
H30A C30 H30B 109.5
C29 C30 H30C 109.5
H30A C30 H30C 109.5
H30B C30 H30C 109.5
C29 C31 H31A 109.5
C29 C31 H31B 109.5
H31A C31 H31B 109.5
C29 C31 H31C 109.5
H31A C31 H31C 109.5
H31B C31 H31C 109.5
C29 C32 H32A 109.5
C29 C32 H32B 109.5
H32A C32 H32B 109.5
C29 C32 H32C 109.5
H32A C32 H32C 109.5
H32B C32 H32C 109.5
C34 C33 N3 106.4(2)
C34 C33 H33 126.8
N3 C33 H33 126.8
C33 C34 N4 107.2(2)
C33 C34 H34 126.4
N4 C34 H34 126.4
N3 C35 N4 105.29(18)
N3 C35 Pd1 122.10(16)
N4 C35 Pd1 131.97(17)
N4 C36 H36A 109.5
N4 C36 H36B 109.5
H36A C36 H36B 109.5
N4 C36 H36C 109.5
H36A C36 H36C 109.5
H36B C36 H36C 109.5
Cl1 C37 Cl2 112.01(17)
Cl1 C37 H37A 109.2
Cl2 C37 H37A 109.2
Cl1 C37 H37B 109.2
Cl2 C37 H37B 109.2
H37A C37 H37B 107.9

loop_
_geom_bond_atom_site_label_1
_geom_bond_atom_site_label_2
_geom_bond_distance
Pd1 C35 2.007(2)
Pd1 O1 2.0169(17)
Pd1 C17 2.022(2)
Pd1 O2 2.0232(17)
O1 C1 1.338(3)
O2 C19 1.335(3)
N1 C17 1.355(3)
N1 C15 1.396(3)
N1 C6 1.430(3)
N2 C17 1.350(3)
N2 C16 1.380(3)
N2 C18 1.465(3)
N3 C35 1.349(3)
N3 C33 1.392(3)
N3 C24 1.429(3)
N4 C35 1.351(3)
N4 C34 1.383(3)
N4 C36 1.454(3)
C1 C6 1.412(3)
C1 C2 1.427(3)
C2 C3 1.394(3)
C2 C7 1.542(3)
C3 C4 1.404(3)
C3 H3 0.9500
C4 C5 1.379(3)
C4 C11 1.534(3)
C5 C6 1.394(3)
C5 H5 0.9500
C7 C10 1.530(3)
C7 C8 1.535(3)
C7 C9 1.539(3)
C8 H8A 0.9800
C8 H8B 0.9800
C8 H8C 0.9800
C9 H9A 0.9800
C9 H9B 0.9800
C9 H9C 0.9800
C10 H10A 0.9800
C10 H10B 0.9800
C10 H10C 0.9800
C11 C13 1.530(3)
C11 C12 1.534(3)
C11 C14 1.534(3)
C12 H12A 0.9800
C12 H12B 0.9800
C12 H12C 0.9800
C13 H13A 0.9800
C13 H13B 0.9800
C13 H13C 0.9800
C14 H14A 0.9800
C14 H14B 0.9800
C14 H14C 0.9800
C15 C16 1.335(3)
C15 H15 0.9500
C16 H16 0.9500
C18 H18A 0.9800
C18 H18B 0.9800
C18 H18C 0.9800
C19 C24 1.416(3)
C19 C20 1.418(3)
C20 C21 1.407(3)
C20 C25 1.538(3)
C21 C22 1.396(3)
C21 H21 0.9500
C22 C23 1.385(3)
C22 C29 1.538(3)
C23 C24 1.388(3)
C23 H23 0.9500
C25 C28 1.530(3)
C25 C26 1.536(3)
C25 C27 1.537(3)
C26 H26A 0.9800
C26 H26B 0.9800
C26 H26C 0.9800
C27 H27A 0.9800
C27 H27B 0.9800
C27 H27C 0.9800
C28 H28A 0.9800
C28 H28B 0.9800
C28 H28C 0.9800
C29 C30 1.519(4)
C29 C31 1.538(4)
C29 C32 1.540(4)
C30 H30A 0.9800
C30 H30B 0.9800
C30 H30C 0.9800
C31 H31A 0.9800
C31 H31B 0.9800
C31 H31C 0.9800
C32 H32A 0.9800
C32 H32B 0.9800
C32 H32C 0.9800
C33 C34 1.343(4)
C33 H33 0.9500
C34 H34 0.9500
C36 H36A 0.9800
C36 H36B 0.9800
C36 H36C 0.9800
Cl1 C37 1.753(4)
Cl2 C37 1.753(4)
C37 H37A 0.9900
C37 H37B 0.9900

loop_
_geom_torsion_atom_site_label_1
_geom_torsion_atom_site_label_2
_geom_torsion_atom_site_label_3
_geom_torsion_atom_site_label_4
_geom_torsion
C35 Pd1 O1 C1 133.73(15)
C17 Pd1 O1 C1 -51.85(15)
O2 Pd1 O1 C1 77.8(10)
C35 Pd1 O2 C19 -55.43(15)
O1 Pd1 O2 C19 0.6(11)
C17 Pd1 O2 C19 130.11(15)
Pd1 O1 C1 C6 44.1(2)
Pd1 O1 C1 C2 -139.66(17)
O1 C1 C2 C3 -179.80(19)
C6 C1 C2 C3 -3.3(3)
O1 C1 C2 C7 -1.5(3)
C6 C1 C2 C7 175.00(19)
C1 C2 C3 C4 0.6(3)
C7 C2 C3 C4 -177.8(2)
C2 C3 C4 C5 1.7(3)
C2 C3 C4 C11 -178.8(2)
C3 C4 C5 C6 -1.0(3)
C11 C4 C5 C6 179.5(2)
C4 C5 C6 C1 -2.0(3)
C4 C5 C6 N1 174.45(19)
O1 C1 C6 C5 -179.4(2)
C2 C1 C6 C5 4.1(3)
O1 C1 C6 N1 4.2(3)
C2 C1 C6 N1 -172.24(18)
C17 N1 C6 C5 150.6(2)
C15 N1 C6 C5 -35.6(3)
C17 N1 C6 C1 -32.9(3)
C15 N1 C6 C1 141.0(2)
C3 C2 C7 C10 -1.1(3)
C1 C2 C7 C10 -179.38(19)
C3 C2 C7 C8 -121.2(2)
C1 C2 C7 C8 60.5(3)
C3 C2 C7 C9 117.3(2)
C1 C2 C7 C9 -61.0(3)
C5 C4 C11 C13 118.0(2)
C3 C4 C11 C13 -61.5(3)
C5 C4 C11 C12 -121.9(2)
C3 C4 C11 C12 58.6(3)
C5 C4 C11 C14 -2.2(3)
C3 C4 C11 C14 178.3(2)
C17 N1 C15 C16 -0.6(3)
C6 N1 C15 C16 -175.3(2)
N1 C15 C16 N2 0.3(3)
C17 N2 C16 C15 0.2(3)
C18 N2 C16 C15 175.8(2)
C16 N2 C17 N1 -0.5(2)
C18 N2 C17 N1 -176.1(2)
C16 N2 C17 Pd1 165.51(17)
C18 N2 C17 Pd1 -10.0(3)
C15 N1 C17 N2 0.7(2)
C6 N1 C17 N2 175.30(19)
C15 N1 C17 Pd1 -167.09(15)
C6 N1 C17 Pd1 7.5(3)
C35 Pd1 C17 N2 -55.4(10)
O1 Pd1 C17 N2 -137.2(2)
O2 Pd1 C17 N2 45.3(2)
C35 Pd1 C17 N1 108.7(9)
O1 Pd1 C17 N1 26.90(17)
O2 Pd1 C17 N1 -150.58(17)
Pd1 O2 C19 C24 45.8(2)
Pd1 O2 C19 C20 -136.90(17)
O2 C19 C20 C21 177.13(19)
C24 C19 C20 C21 -5.4(3)
O2 C19 C20 C25 -1.5(3)
C24 C19 C20 C25 176.01(19)
C19 C20 C21 C22 0.6(3)
C25 C20 C21 C22 179.1(2)
C20 C21 C22 C23 3.5(3)
C20 C21 C22 C29 -176.9(2)
C21 C22 C23 C24 -2.5(3)
C29 C22 C23 C24 177.9(2)
C22 C23 C24 C19 -2.6(3)
C22 C23 C24 N3 176.5(2)
O2 C19 C24 C23 -176.0(2)
C20 C19 C24 C23 6.5(3)
O2 C19 C24 N3 4.9(3)
C20 C19 C24 N3 -172.56(18)
C35 N3 C24 C23 147.7(2)
C33 N3 C24 C23 -36.7(3)
C35 N3 C24 C19 -33.2(3)
C33 N3 C24 C19 142.4(2)
C21 C20 C25 C28 2.5(3)
C19 C20 C25 C28 -179.0(2)
C21 C20 C25 C26 122.0(2)
C19 C20 C25 C26 -59.4(3)
C21 C20 C25 C27 -116.3(2)
C19 C20 C25 C27 62.2(3)
C23 C22 C29 C30 -171.3(2)
C21 C22 C29 C30 9.2(4)
C23 C22 C29 C31 67.8(3)
C21 C22 C29 C31 -111.7(3)
C23 C22 C29 C32 -51.3(3)
C21 C22 C29 C32 129.2(2)
C35 N3 C33 C34 0.1(3)
C24 N3 C33 C34 -176.0(2)
N3 C33 C34 N4 -0.1(3)
C35 N4 C34 C33 0.1(3)
C36 N4 C34 C33 175.7(2)
C33 N3 C35 N4 -0.1(2)
C24 N3 C35 N4 176.07(19)
C33 N3 C35 Pd1 -171.90(15)
C24 N3 C35 Pd1 4.3(3)
C34 N4 C35 N3 0.0(2)
C36 N4 C35 N3 -175.5(2)
C34 N4 C35 Pd1 170.67(17)
C36 N4 C35 Pd1 -4.9(4)
O1 Pd1 C35 N3 -145.65(18)
C17 Pd1 C35 N3 132.9(9)
O2 Pd1 C35 N3 31.64(17)
O1 Pd1 C35 N4 45.0(2)
C17 Pd1 C35 N4 -36.4(10)
O2 Pd1 C35 N4 -137.7(2)
